data_4115850
loop_
_publ_author_name
'Jonathan Clayden'
'Madeleine Helliwell'
'Jennifer H. Pink'
'Neil Westlund'

_publ_section_title
;
 Stereospecificity and Stereoselectivity in Electrophilic Substitution
 Reactions of Non-\a-Heterosubstituted Organolithiums and Stannanes: A
 Rotationally Restricted Amide as an Internal Stereochemical Marker
;
_journal_name_full 'Journal of the American Chemical Society'
_journal_page_first 12449
_journal_page_last 12457
_journal_paper_doi 10.1021/ja0112590
_journal_volume 123
_journal_year 2001
_chemical_formula_sum 'C22 H33 N O Sn'
_chemical_formula_weight 446.18
_space_group_IT_number 14
_symmetry_cell_setting monoclinic
_symmetry_Int_Tables_number 14
_symmetry_space_group_name_Hall '-P 2yn'
_symmetry_space_group_name_H-M 'P 1 21/n 1'
_atom_sites_solution_hydrogens geom
_atom_sites_solution_primary direct
_atom_sites_solution_secondary difmap
_audit_creation_date 19101-03-07
_audit_creation_method 'by teXsan v1.7'
_cell_angle_alpha 90.00
_cell_angle_beta 97.10
_cell_angle_gamma 90.00
_cell_formula_units_Z 4
_cell_length_a 7.694
_cell_length_b 13.465
_cell_length_c 22.077
_cell_measurement_reflns_used 29626
_cell_measurement_temperature 293(2)
_cell_measurement_theta_max 26.37
_cell_measurement_theta_min 1.78
_cell_volume 2269.633
_computing_cell_refinement 'MSC/AFC Diffractometer Control'
_computing_data_collection 'MSC/AFC Diffractometer Control'
_computing_data_reduction 'DENZO (Otwinowski, Z. 1988)'
_computing_publication_material 'teXsan (MSC, 1995)'
_computing_structure_refinement 'SHELXL-97 (Sheldrick, 1997)'
_computing_structure_solution
;

SIR92 (Altomare, et. al. 1993)

;
_diffrn_ambient_temperature 293(2)
_diffrn_measured_fraction_theta_full 0.808
_diffrn_measured_fraction_theta_max 0.808
_diffrn_measurement_device 'Rigaku RAXIS'
_diffrn_measurement_method '90 x 3 degree phi scans'
_diffrn_radiation_detector 'scintillation counter'
_diffrn_radiation_monochromator graphite
_diffrn_radiation_source 'Rigaku rotating anode'
_diffrn_radiation_type MoK\a
_diffrn_radiation_wavelength 0.71069
_diffrn_reflns_av_R_equivalents 0.041
_diffrn_reflns_av_sigmaI/netI 0.0370
_diffrn_reflns_limit_h_max 9
_diffrn_reflns_limit_h_min -9
_diffrn_reflns_limit_k_max 16
_diffrn_reflns_limit_k_min -16
_diffrn_reflns_limit_l_max 27
_diffrn_reflns_limit_l_min -26
_diffrn_reflns_number 29626
_diffrn_reflns_theta_full 26.37
_diffrn_reflns_theta_max 26.37
_diffrn_reflns_theta_min 1.78
_diffrn_standards_decay_% 0.00
_diffrn_standards_interval_count 0
_diffrn_standards_number 0
_exptl_absorpt_coefficient_mu 1.134
_exptl_absorpt_correction_type none
_exptl_crystal_colour colourless
_exptl_crystal_density_diffrn 1.306
_exptl_crystal_description plate
_exptl_crystal_F_000 920
_exptl_crystal_size_max 0.2
_exptl_crystal_size_mid 0.2
_exptl_crystal_size_min 0.08
_refine_diff_density_max 0.705
_refine_diff_density_min -0.767
_refine_diff_density_rms 0.065
_refine_ls_extinction_method none
_refine_ls_goodness_of_fit_ref 1.074
_refine_ls_hydrogen_treatment mixed
_refine_ls_matrix_type full
_refine_ls_number_parameters 234
_refine_ls_number_reflns 3926
_refine_ls_number_restraints 0
_refine_ls_restrained_S_all 1.074
_refine_ls_R_factor_all 0.0531
_refine_ls_R_factor_gt 0.0365
_refine_ls_shift/su_max 0.001
_refine_ls_shift/su_mean 0.000
_refine_ls_structure_factor_coef Fsqd
_refine_ls_weighting_details 'w=1/[\s^2^(Fo^2^)+(0.0608P)^2^+0.3809P] where P=(Fo^2^+2Fc^2^)/3'
_refine_ls_weighting_scheme calc
_refine_ls_wR_factor_gt 0.0970
_refine_ls_wR_factor_ref 0.1058
_reflns_number_gt 3030
_reflns_number_total 3926
_reflns_threshold_expression >2sigma(I)
_cod_data_source_file ja0112590_2.cif
_cod_data_source_block s912
_cod_depositor_comments
;
The following automatic conversions were performed:

'_refine_ls_weighting_scheme' value 'calc
w=1/[\s^2^(Fo^2^)+(0.0608P)^2^+0.3809P] where P=(Fo^2^+2Fc^2^)/3' was
changed to 'calc'. New tag '_refine_ls_weighting_details' was
created. The value of the new tag was set to
'w=1/[\s^2^(Fo^2^)+(0.0608P)^2^+0.3809P] where P=(Fo^2^+2Fc^2^)/3'.

Automatic conversion script
Id: cif_fix_values 3143 2015-03-26 13:38:13Z robertas 
;
_cod_original_cell_volume 2269.6
_cod_original_sg_symbol_H-M 'P 21/n '
_cod_database_code 4115850

loop_
_symmetry_equiv_pos_as_xyz
'x, y, z'
'-x+1/2, y+1/2, -z+1/2'
'-x, -y, -z'
'x-1/2, -y-1/2, z-1/2'

loop_
_atom_site_label
_atom_site_type_symbol
_atom_site_fract_x
_atom_site_fract_y
_atom_site_fract_z
_atom_site_U_iso_or_equiv
_atom_site_adp_type
_atom_site_occupancy
_atom_site_calc_flag
_atom_site_refinement_flags
Sn1 Sn 0.25934(3) 0.26990(2) 0.037363(11) 0.06210(14) Uani 1 d .
O1 O 0.4058(3) 0.06781(15) 0.16730(11) 0.0534(6) Uani 1 d .
N1 N 0.6876(3) 0.11208(18) 0.19545(12) 0.0406(6) Uani 1 d .
C1 C 0.5712(5) 0.3947(3) 0.0897(2) 0.0819(13) Uani 1 d .
H1A H 0.4897 0.4489 0.0846 0.123 Uiso 1 calc R
H1B H 0.6190 0.3836 0.0521 0.123 Uiso 1 calc R
H1C H 0.6642 0.4104 0.1213 0.123 Uiso 1 calc R
C2 C 0.4771(4) 0.3012(3) 0.10705(17) 0.0549(9) Uani 1 d .
H2 H 0.5601 0.2461 0.1066 0.066 Uiso 1 calc R
C3 C 0.4247(4) 0.3057(2) 0.17008(15) 0.0430(7) Uani 1 d .
C4 C 0.3509(4) 0.3941(2) 0.19107(17) 0.0518(8) Uani 1 d .
H4 H 0.3295 0.4473 0.1643 0.062 Uiso 1 calc R
C5 C 0.3108(4) 0.4032(2) 0.24863(17) 0.0530(8) Uani 1 d .
H5 H 0.2651 0.4629 0.2608 0.064 Uiso 1 calc R
C6 C 0.3368(4) 0.3246(2) 0.29037(16) 0.0493(8) Uani 1 d .
C7 C 0.2994(4) 0.3332(3) 0.35055(18) 0.0617(10) Uani 1 d .
H7 H 0.2566 0.3929 0.3639 0.074 Uiso 1 calc R
C8 C 0.3252(6) 0.2552(3) 0.3898(2) 0.0735(12) Uani 1 d .
H8 H 0.3004 0.2616 0.4298 0.088 Uiso 1 calc R
C9 C 0.3890(5) 0.1655(3) 0.36991(17) 0.0667(10) Uani 1 d .
H9 H 0.4052 0.1124 0.3970 0.080 Uiso 1 calc R
C10 C 0.4278(4) 0.1538(3) 0.31244(16) 0.0525(8) Uani 1 d .
H10 H 0.4699 0.0931 0.3004 0.063 Uiso 1 calc R
C11 C 0.4045(4) 0.2342(2) 0.26991(16) 0.0434(7) Uani 1 d .
C12 C 0.4488(4) 0.2273(2) 0.21041(14) 0.0401(7) Uani 1 d .
C13 C 0.5137(4) 0.1290(2) 0.18908(14) 0.0397(7) Uani 1 d .
C14 C 0.8156(4) 0.1842(2) 0.22405(16) 0.0482(8) Uani 1 d .
H14 H 0.7501 0.2436 0.2333 0.058 Uiso 1 calc R
C15 C 0.9453(5) 0.2160(3) 0.1813(2) 0.0741(12) Uani 1 d .
H15A H 1.0260 0.1629 0.1771 0.111 Uiso 1 calc R
H15B H 1.0084 0.2734 0.1978 0.111 Uiso 1 calc R
H15C H 0.8834 0.2319 0.1421 0.111 Uiso 1 calc R
C16 C 0.9077(5) 0.1458(3) 0.28387(18) 0.0694(10) Uani 1 d .
H16A H 0.8223 0.1276 0.3101 0.104 Uiso 1 calc R
H16B H 0.9825 0.1967 0.3031 0.104 Uiso 1 calc R
H16C H 0.9767 0.0888 0.2764 0.104 Uiso 1 calc R
C17 C 0.7555(4) 0.0174(2) 0.17382(18) 0.0563(9) Uani 1 d .
H17 H 0.8835 0.0208 0.1823 0.068 Uiso 1 calc R
C18 C 0.6994(5) -0.0719(3) 0.2083(2) 0.0743(11) Uani 1 d .
H18A H 0.7220 -0.0596 0.2514 0.111 Uiso 1 calc R
H18B H 0.7641 -0.1293 0.1982 0.111 Uiso 1 calc R
H18C H 0.5765 -0.0834 0.1972 0.111 Uiso 1 calc R
C19 C 0.7134(6) 0.0059(3) 0.1058(2) 0.0884(13) Uani 1 d .
H19A H 0.5904 -0.0066 0.0958 0.133 Uiso 1 calc R
H19B H 0.7787 -0.0488 0.0922 0.133 Uiso 1 calc R
H19C H 0.7442 0.0657 0.0860 0.133 Uiso 1 calc R
C20 C 0.0631(6) 0.3791(4) 0.0463(2) 0.0905(14) Uani 1 d .
H20A H 0.0415 0.3828 0.0882 0.136 Uiso 1 calc R
H20B H -0.0430 0.3611 0.0212 0.136 Uiso 1 calc R
H20C H 0.1026 0.4426 0.0337 0.136 Uiso 1 calc R
C21 C 0.3556(8) 0.2901(5) -0.0491(2) 0.1099(18) Uani 1 d .
H21A H 0.3896 0.3582 -0.0532 0.165 Uiso 1 calc R
H21B H 0.2651 0.2735 -0.0814 0.165 Uiso 1 calc R
H21C H 0.4550 0.2478 -0.0513 0.165 Uiso 1 calc R
C22 C 0.1560(6) 0.1243(4) 0.0413(2) 0.0901(13) Uani 1 d .
H22A H 0.2360 0.0776 0.0271 0.135 Uiso 1 calc R
H22B H 0.0454 0.1206 0.0160 0.135 Uiso 1 calc R
H22C H 0.1399 0.1088 0.0827 0.135 Uiso 1 calc R

loop_
_atom_site_aniso_label
_atom_site_aniso_U_11
_atom_site_aniso_U_22
_atom_site_aniso_U_33
_atom_site_aniso_U_23
_atom_site_aniso_U_13
_atom_site_aniso_U_12
Sn1 0.0643(2) 0.0707(2) 0.05180(19) 0.00448(12) 0.00921(13) 0.00280(12)
O1 0.0468(12) 0.0385(12) 0.0725(16) -0.0041(11) -0.0017(11) -0.0086(10)
N1 0.0383(13) 0.0317(13) 0.0521(16) -0.0032(11) 0.0065(11) 0.0013(10)
C1 0.080(3) 0.078(3) 0.090(3) 0.019(2) 0.021(2) -0.018(2)
C2 0.0486(19) 0.0457(19) 0.074(3) 0.0084(17) 0.0206(17) 0.0010(15)
C3 0.0347(15) 0.0371(16) 0.057(2) 0.0021(15) 0.0033(13) -0.0015(13)
C4 0.0444(18) 0.0361(18) 0.073(2) 0.0045(16) -0.0001(16) 0.0021(14)
C5 0.0392(17) 0.0428(19) 0.076(3) -0.0115(17) 0.0033(16) 0.0062(14)
C6 0.0339(16) 0.051(2) 0.062(2) -0.0078(17) 0.0041(14) -0.0013(14)
C7 0.048(2) 0.074(3) 0.063(2) -0.019(2) 0.0077(16) 0.0027(17)
C8 0.064(3) 0.101(3) 0.057(3) -0.011(2) 0.0103(19) -0.004(2)
C9 0.072(2) 0.076(3) 0.052(2) 0.013(2) 0.0074(18) 0.002(2)
C10 0.0502(18) 0.050(2) 0.056(2) 0.0043(16) 0.0047(15) -0.0007(15)
C11 0.0312(15) 0.0428(17) 0.055(2) -0.0025(15) 0.0025(13) -0.0004(13)
C12 0.0309(14) 0.0362(16) 0.052(2) -0.0004(14) 0.0010(12) -0.0031(12)
C13 0.0408(16) 0.0337(16) 0.0446(17) 0.0040(13) 0.0050(13) -0.0010(13)
C14 0.0384(16) 0.0367(17) 0.068(2) -0.0065(16) 0.0024(14) -0.0014(13)
C15 0.054(2) 0.076(3) 0.092(3) 0.006(2) 0.007(2) -0.0202(19)
C16 0.060(2) 0.076(3) 0.068(3) -0.011(2) -0.0079(18) 0.0015(19)
C17 0.0492(18) 0.0387(19) 0.082(3) -0.0113(17) 0.0119(16) 0.0050(15)
C18 0.072(2) 0.038(2) 0.113(3) 0.007(2) 0.011(2) 0.0093(17)
C19 0.113(3) 0.074(3) 0.083(3) -0.028(2) 0.034(3) 0.000(3)
C20 0.086(3) 0.099(3) 0.083(3) 0.003(3) -0.002(2) 0.031(3)
C21 0.119(4) 0.143(5) 0.073(3) 0.017(3) 0.032(3) -0.005(4)
C22 0.106(4) 0.090(3) 0.073(3) -0.010(2) 0.003(2) -0.015(3)

loop_
_atom_type_symbol
_atom_type_description
_atom_type_scat_dispersion_real
_atom_type_scat_dispersion_imag
_atom_type_scat_source
C C 0.0033 0.0016 'International Tables Vol C Tables 4.2.6.8 and 6.1.1.4'
H H 0.0000 0.0000 'International Tables Vol C Tables 4.2.6.8 and 6.1.1.4'
N N 0.0061 0.0033 'International Tables Vol C Tables 4.2.6.8 and 6.1.1.4'
O O 0.0106 0.0060 'International Tables Vol C Tables 4.2.6.8 and 6.1.1.4'
Sn Sn -0.6537 1.4246 'International Tables Vol C Tables 4.2.6.8 and 6.1.1.4'

loop_
_geom_angle_atom_site_label_1
_geom_angle_atom_site_label_2
_geom_angle_atom_site_label_3
_geom_angle
C22 Sn1 C20 111.1(2)
C22 Sn1 C21 109.0(2)
C20 Sn1 C21 108.7(2)
C22 Sn1 C2 114.22(16)
C20 Sn1 C2 107.05(16)
C21 Sn1 C2 106.53(19)
C13 N1 C14 122.5(2)
C13 N1 C17 119.8(2)
C14 N1 C17 117.6(2)
C2 C1 H1A 109.5
C2 C1 H1B 109.5
H1A C1 H1B 109.5
C2 C1 H1C 109.5
H1A C1 H1C 109.5
H1B C1 H1C 109.5
C3 C2 C1 113.0(3)
C3 C2 Sn1 113.2(2)
C1 C2 Sn1 109.3(3)
C3 C2 H2 107.0
C1 C2 H2 107.0
Sn1 C2 H2 107.0
C12 C3 C4 117.3(3)
C12 C3 C2 122.6(3)
C4 C3 C2 120.1(3)
C5 C4 C3 122.0(3)
C5 C4 H4 119.0
C3 C4 H4 119.0
C4 C5 C6 121.3(3)
C4 C5 H5 119.3
C6 C5 H5 119.3
C7 C6 C5 122.2(3)
C7 C6 C11 120.0(3)
C5 C6 C11 117.8(3)
C8 C7 C6 120.7(4)
C8 C7 H7 119.7
C6 C7 H7 119.7
C7 C8 C9 119.8(4)
C7 C8 H8 120.1
C9 C8 H8 120.1
C10 C9 C8 121.7(4)
C10 C9 H9 119.1
C8 C9 H9 119.1
C9 C10 C11 120.4(3)
C9 C10 H10 119.8
C11 C10 H10 119.8
C12 C11 C6 119.8(3)
C12 C11 C10 122.8(3)
C6 C11 C10 117.5(3)
C3 C12 C11 121.8(3)
C3 C12 C13 119.6(3)
C11 C12 C13 118.6(3)
O1 C13 N1 122.9(3)
O1 C13 C12 118.5(3)
N1 C13 C12 118.5(2)
N1 C14 C16 111.5(3)
N1 C14 C15 112.2(3)
C16 C14 C15 111.5(3)
N1 C14 H14 107.1
C16 C14 H14 107.1
C15 C14 H14 107.1
C14 C15 H15A 109.5
C14 C15 H15B 109.5
H15A C15 H15B 109.5
C14 C15 H15C 109.5
H15A C15 H15C 109.5
H15B C15 H15C 109.5
C14 C16 H16A 109.5
C14 C16 H16B 109.5
H16A C16 H16B 109.5
C14 C16 H16C 109.5
H16A C16 H16C 109.5
H16B C16 H16C 109.5
N1 C17 C19 111.7(3)
N1 C17 C18 112.8(3)
C19 C17 C18 112.4(3)
N1 C17 H17 106.5
C19 C17 H17 106.5
C18 C17 H17 106.5
C17 C18 H18A 109.5
C17 C18 H18B 109.5
H18A C18 H18B 109.5
C17 C18 H18C 109.5
H18A C18 H18C 109.5
H18B C18 H18C 109.5
C17 C19 H19A 109.5
C17 C19 H19B 109.5
H19A C19 H19B 109.5
C17 C19 H19C 109.5
H19A C19 H19C 109.5
H19B C19 H19C 109.5
Sn1 C20 H20A 109.5
Sn1 C20 H20B 109.5
H20A C20 H20B 109.5
Sn1 C20 H20C 109.5
H20A C20 H20C 109.5
H20B C20 H20C 109.5
Sn1 C21 H21A 109.5
Sn1 C21 H21B 109.5
H21A C21 H21B 109.5
Sn1 C21 H21C 109.5
H21A C21 H21C 109.5
H21B C21 H21C 109.5
Sn1 C22 H22A 109.5
Sn1 C22 H22B 109.5
H22A C22 H22B 109.5
Sn1 C22 H22C 109.5
H22A C22 H22C 109.5
H22B C22 H22C 109.5

loop_
_geom_bond_atom_site_label_1
_geom_bond_atom_site_label_2
_geom_bond_distance
Sn1 C22 2.121(5)
Sn1 C20 2.135(4)
Sn1 C21 2.148(5)
Sn1 C2 2.171(4)
O1 C13 1.225(3)
N1 C13 1.347(4)
N1 C14 1.469(4)
N1 C17 1.480(4)
C1 C2 1.525(5)
C1 H1A 0.9600
C1 H1B 0.9600
C1 H1C 0.9600
C2 C3 1.497(5)
C2 H2 0.9800
C3 C12 1.379(4)
C3 C4 1.421(4)
C4 C5 1.350(5)
C4 H4 0.9300
C5 C6 1.402(5)
C5 H5 0.9300
C6 C7 1.398(5)
C6 C11 1.420(4)
C7 C8 1.362(6)
C7 H7 0.9300
C8 C9 1.395(6)
C8 H8 0.9300
C9 C10 1.348(5)
C9 H9 0.9300
C10 C11 1.429(5)
C10 H10 0.9300
C11 C12 1.400(5)
C12 C13 1.511(4)
C14 C16 1.510(5)
C14 C15 1.516(5)
C14 H14 0.9800
C15 H15A 0.9600
C15 H15B 0.9600
C15 H15C 0.9600
C16 H16A 0.9600
C16 H16B 0.9600
C16 H16C 0.9600
C17 C19 1.504(6)
C17 C18 1.514(5)
C17 H17 0.9800
C18 H18A 0.9600
C18 H18B 0.9600
C18 H18C 0.9600
C19 H19A 0.9600
C19 H19B 0.9600
C19 H19C 0.9600
C20 H20A 0.9600
C20 H20B 0.9600
C20 H20C 0.9600
C21 H21A 0.9600
C21 H21B 0.9600
C21 H21C 0.9600
C22 H22A 0.9600
C22 H22B 0.9600
C22 H22C 0.9600

loop_
_geom_torsion_atom_site_label_1
_geom_torsion_atom_site_label_2
_geom_torsion_atom_site_label_3
_geom_torsion_atom_site_label_4
_geom_torsion
C22 Sn1 C2 C3 -68.5(3)
C20 Sn1 C2 C3 54.9(3)
C21 Sn1 C2 C3 171.1(3)
C22 Sn1 C2 C1 164.6(3)
C20 Sn1 C2 C1 -72.0(3)
C21 Sn1 C2 C1 44.2(3)
C1 C2 C3 C12 -135.6(3)
Sn1 C2 C3 C12 99.4(3)
C1 C2 C3 C4 42.8(4)
Sn1 C2 C3 C4 -82.1(3)
C12 C3 C4 C5 2.2(4)
C2 C3 C4 C5 -176.3(3)
C3 C4 C5 C6 -1.4(5)
C4 C5 C6 C7 178.7(3)
C4 C5 C6 C11 -0.9(5)
C5 C6 C7 C8 179.6(3)
C11 C6 C7 C8 -0.9(5)
C6 C7 C8 C9 -0.2(6)
C7 C8 C9 C10 0.6(6)
C8 C9 C10 C11 0.1(6)
C7 C6 C11 C12 -177.2(3)
C5 C6 C11 C12 2.3(4)
C7 C6 C11 C10 1.5(4)
C5 C6 C11 C10 -179.0(3)
C9 C10 C11 C12 177.6(3)
C9 C10 C11 C6 -1.1(5)
C4 C3 C12 C11 -0.7(4)
C2 C3 C12 C11 177.7(3)
C4 C3 C12 C13 175.3(3)
C2 C3 C12 C13 -6.2(4)
C6 C11 C12 C3 -1.5(4)
C10 C11 C12 C3 179.8(3)
C6 C11 C12 C13 -177.6(3)
C10 C11 C12 C13 3.7(4)
C14 N1 C13 O1 -177.3(3)
C17 N1 C13 O1 2.0(4)
C14 N1 C13 C12 2.0(4)
C17 N1 C13 C12 -178.7(3)
C3 C12 C13 O1 -89.7(4)
C11 C12 C13 O1 86.5(4)
C3 C12 C13 N1 91.0(3)
C11 C12 C13 N1 -92.8(3)
C13 N1 C14 C16 112.8(3)
C17 N1 C14 C16 -66.5(4)
C13 N1 C14 C15 -121.3(3)
C17 N1 C14 C15 59.4(4)
C13 N1 C17 C19 63.5(4)
C14 N1 C17 C19 -117.2(3)
C13 N1 C17 C18 -64.2(4)
C14 N1 C17 C18 115.1(3)
